data_7011102
loop_
_publ_author_name
'Dale M. Spencer'
'Roy L. Beddoes'
'Rasika K. Dissanayake'
'Madeleine Helliwell'
'Mark W. Whiteley'

_publ_section_title
;
 Synthesis and reactions of the cyclooctadienylmolybdenum complexes
 [MoBr(CO)2(NCMe)2(\h3-C8H11)] (\h3-C8H11= 1--3-\h:4,5-C8H11 or
 1--3-\h:5,6-C8H11)
;
_journal_issue 6
_journal_name_full 'J. Chem. Soc., Dalton Trans.'
_journal_page_first 1009
_journal_page_last 1019
_journal_paper_doi 10.1039/b107581k
_journal_year 2002
_chemical_formula_moiety 'C36 H35 Br Mo O2 P2 '
_chemical_formula_sum 'C36 H35 Br Mo O2 P2'
_chemical_formula_weight 737.46
_space_group_IT_number 2
_symmetry_cell_setting triclinic
_symmetry_Int_Tables_number 2
_symmetry_space_group_name_Hall '-P 1'
_symmetry_space_group_name_H-M 'P -1'
_audit_creation_date 19100-09-06
_audit_creation_method 'by teXsan v1.7'
_audit_update_record ?
_cell_angle_alpha 103.66(4)
_cell_angle_beta 103.62(5)
_cell_angle_gamma 76.43(4)
_cell_formula_units_Z 2
_cell_length_a 11.437(6)
_cell_length_b 13.228(5)
_cell_length_c 11.236(7)
_cell_measurement_reflns_used 16
_cell_measurement_temperature 296.2
_cell_measurement_theta_max 12.5
_cell_measurement_theta_min 7.5
_cell_volume 1576.2(15)
_computing_cell_refinement 'MSC/AFC Diffractometer Control'
_computing_data_collection 'MSC/AFC Diffractometer Control'
_computing_data_reduction 'teXsan (MSC, 1995)'
_computing_publication_material 'teXsan (MSC, 1995)'
_computing_structure_refinement 'teXsan (MSC, 1995)'
_computing_structure_solution
;
SIR92 (Altomare, et. al. 1993)
;
_diffrn_ambient_temperature 296.2
_diffrn_measurement_device 'Rigaku AFC6S'
_diffrn_measurement_method \w-2\q
_diffrn_orient_matrix_UB_11 0.01535
_diffrn_orient_matrix_UB_12 0.05909
_diffrn_orient_matrix_UB_13 0.07237
_diffrn_orient_matrix_UB_21 0.06788
_diffrn_orient_matrix_UB_22 0.01158
_diffrn_orient_matrix_UB_23 -0.03435
_diffrn_orient_matrix_UB_31 -0.05961
_diffrn_orient_matrix_UB_32 0.05150
_diffrn_orient_matrix_UB_33 -0.04783
_diffrn_radiation_detector 'scintillation counter'
_diffrn_radiation_monochromator graphite
_diffrn_radiation_source 'X-ray tube'
_diffrn_radiation_type 'Mo K\a'
_diffrn_radiation_wavelength 0.7107
_diffrn_reflns_av_R_equivalents 0.04406
_diffrn_reflns_limit_h_max 13
_diffrn_reflns_limit_h_min 0
_diffrn_reflns_limit_k_max 15
_diffrn_reflns_limit_k_min -15
_diffrn_reflns_limit_l_max 12
_diffrn_reflns_limit_l_min -12
_diffrn_reflns_number 5846
_diffrn_reflns_reduction_process 'Lp corrections applied'
_diffrn_reflns_theta_max 25.00
_diffrn_reflns_theta_min 0.00
_diffrn_standards_decay_% 0.98
_diffrn_standards_interval_count 150
_diffrn_standards_number 3
_exptl_absorpt_coefficient_mu 1.792
_exptl_absorpt_correction_T_max 1.000
_exptl_absorpt_correction_T_min 0.836
_exptl_absorpt_correction_type
;
\y scans (North,Phillips & Matthews, 1968)
;
_exptl_crystal_colour orange
_exptl_crystal_density_diffrn 1.554
_exptl_crystal_density_meas ?
_exptl_crystal_description plate
_exptl_crystal_F_000 748.00
_exptl_crystal_size_max 0.35
_exptl_crystal_size_mid 0.20
_exptl_crystal_size_min 0.15
_refine_diff_density_max 0.47
_refine_diff_density_min -0.36
_refine_ls_extinction_method none
_refine_ls_goodness_of_fit_obs 1.219
_refine_ls_hydrogen_treatment noref
_refine_ls_matrix_type full
_refine_ls_number_constraints 0
_refine_ls_number_parameters 379
_refine_ls_number_reflns 2882
_refine_ls_number_restraints 0
_refine_ls_R_factor_obs 0.0374
_refine_ls_shift/esd_max 0.0000
_refine_ls_shift/esd_mean 0.0000
_refine_ls_structure_factor_coef F
_refine_ls_weighting_details 'w = 1/[\s^2^(Fo) + 0.00022|Fo|^2^]'
_refine_ls_weighting_scheme calc
_refine_ls_wR_factor_obs 0.0406
_reflns_number_observed 2882
_reflns_number_total 5542
_reflns_observed_criterion >3.00\s(I)
_cod_data_source_file b107581k.txt
_cod_data_source_block s456
_cod_depositor_comments
;
 Homogenising atom site labels in order to relate data from different loops.

 Antanas Vaitkus,
 2018-08-08

 Correcting the data name order in the GEOM_TORSION loop.

 Antanas Vaitkus,
 2018-08-08

The following automatic conversions were performed:

'_refine_ls_weighting_scheme' value 'w = 1/[\s^2^(Fo) +
0.00022|Fo|^2^]' was changed to 'calc'. New tag
'_refine_ls_weighting_details' was created. The value of the new tag
was set to 'w = 1/[\s^2^(Fo) + 0.00022|Fo|^2^]'.

Automatic conversion script
Id: cif_fix_values 3143 2015-03-26 13:38:13Z robertas 
;
_cod_original_cell_volume 1576(1)
_cod_original_sg_symbol_H-M 'P -1       '
_cod_original_formula_sum 'C36 H35 Br Mo O2 P2 '
_cod_database_code 7011102

loop_
_symmetry_equiv_pos_as_xyz
'   +x,   +y,   +z'
'   -x,   -y,   -z'

loop_
_atom_site_aniso_label
_atom_site_aniso_U_11
_atom_site_aniso_U_22
_atom_site_aniso_U_33
_atom_site_aniso_U_12
_atom_site_aniso_U_13
_atom_site_aniso_U_23
Mo1 0.0257(4) 0.0268(4) 0.0276(4) -0.0064(3) 0.0041(3) 0.0056(3)
Br1 0.0391(5) 0.0480(5) 0.0421(5) -0.0080(4) 0.0144(4) 0.0112(4)
P1 0.030(1) 0.030(1) 0.034(1) -0.0079(9) 0.0055(9) 0.0063(9)
P2 0.028(1) 0.033(1) 0.034(1) -0.0076(9) 0.0028(9) 0.0087(9)
O1 0.058(4) 0.069(5) 0.092(5) -0.026(4) -0.033(4) 0.034(4)
O2 0.066(4) 0.052(4) 0.042(3) -0.014(3) 0.020(3) 0.001(3)
C1 0.048(5) 0.028(4) 0.038(4) -0.018(4) 0.003(4) 0.009(3)
C2 0.061(6) 0.029(4) 0.022(4) -0.012(4) 0.000(4) 0.005(3)
C3 0.048(5) 0.036(4) 0.037(4) 0.003(4) 0.015(4) 0.005(4)
C4 0.042(5) 0.049(5) 0.046(5) -0.002(4) -0.006(4) 0.016(4)
C5 0.083(7) 0.036(5) 0.052(6) 0.015(5) 0.011(5) 0.011(4)
C6 0.105(9) 0.042(6) 0.040(5) -0.027(6) 0.006(5) 0.012(4)
C7 0.083(7) 0.046(6) 0.055(6) -0.039(5) 0.020(5) 0.013(4)
C8 0.055(6) 0.037(5) 0.055(5) -0.014(4) 0.022(4) 0.007(4)
C9 0.032(4) 0.034(4) 0.038(4) -0.015(3) 0.011(3) 0.003(3)
C10 0.051(5) 0.038(5) 0.047(5) -0.020(4) 0.005(4) 0.012(4)
C11 0.051(6) 0.063(6) 0.047(5) -0.023(5) -0.008(4) 0.009(4)
C12 0.047(5) 0.059(6) 0.061(6) -0.032(5) 0.011(5) 0.010(5)
C13 0.064(6) 0.045(5) 0.050(5) -0.024(5) 0.016(5) 0.012(4)
C14 0.050(5) 0.047(5) 0.035(4) -0.018(4) 0.013(4) 0.010(4)
C15 0.034(4) 0.038(4) 0.033(4) -0.006(3) 0.010(3) 0.008(3)
C16 0.043(5) 0.043(5) 0.061(6) -0.008(4) 0.020(4) 0.003(4)
C17 0.042(5) 0.056(6) 0.067(6) 0.003(5) 0.022(5) 0.013(5)
C18 0.061(6) 0.047(6) 0.062(6) 0.012(5) 0.037(5) 0.003(5)
C19 0.095(8) 0.039(5) 0.088(7) -0.006(5) 0.047(7) -0.003(5)
C20 0.067(6) 0.031(5) 0.067(6) -0.015(4) 0.032(5) -0.005(4)
C21 0.045(5) 0.033(4) 0.043(5) -0.003(4) 0.008(4) 0.015(4)
C22 0.033(4) 0.039(5) 0.036(4) -0.007(4) -0.004(3) 0.011(4)
C23 0.022(4) 0.039(4) 0.046(5) -0.011(3) -0.001(3) 0.009(4)
C24 0.028(5) 0.069(6) 0.057(6) -0.009(4) 0.004(4) 0.004(5)
C25 0.035(5) 0.080(7) 0.065(6) -0.022(5) -0.002(5) 0.007(5)
C26 0.033(5) 0.077(7) 0.076(7) -0.016(5) 0.015(5) -0.009(5)
C27 0.048(6) 0.077(7) 0.053(6) -0.018(5) 0.014(5) -0.006(5)
C28 0.028(4) 0.057(5) 0.043(5) -0.016(4) 0.004(4) 0.005(4)
C29 0.034(4) 0.045(5) 0.031(4) 0.000(4) 0.002(3) 0.010(4)
C30 0.047(5) 0.061(6) 0.039(5) -0.013(4) 0.003(4) 0.012(4)
C31 0.058(6) 0.079(7) 0.045(6) 0.001(5) 0.016(5) 0.008(5)
C33 0.085(8) 0.046(6) 0.078(7) -0.015(5) 0.015(6) -0.010(5)
C32 0.070(7) 0.095(9) 0.046(6) -0.015(6) 0.011(5) -0.021(6)
C34 0.057(6) 0.041(5) 0.048(5) -0.010(4) 0.008(4) 0.000(4)
C35 0.041(5) 0.034(5) 0.054(5) -0.009(4) -0.006(4) 0.019(4)
C36 0.036(4) 0.037(4) 0.027(4) -0.017(3) 0.001(3) 0.002(3)

loop_
_atom_site_label
_atom_site_fract_x
_atom_site_fract_y
_atom_site_fract_z
_atom_site_U_iso_or_equiv
_atom_site_occupancy
_atom_site_refinement_flags
_atom_site_thermal_displace_type
_atom_site_calc_flag
_atom_site_calc_attached_atom
Mo1 0.32262(6) 0.21831(5) 0.21111(6) 0.0272(2) 1.000 . Uani d ?
Br1 0.43244(7) 0.20602(6) 0.01987(7) 0.0440(3) 1.000 . Uani d ?
P1 0.2950(2) 0.4133(2) 0.1997(2) 0.0321(5) 1.000 . Uani d ?
P2 0.1244(2) 0.2477(2) 0.0433(2) 0.0321(5) 1.000 . Uani d ?
O1 0.5715(6) 0.2245(5) 0.3975(6) 0.070(2) 1.000 . Uani d ?
O2 0.2275(5) 0.2856(4) 0.4591(5) 0.056(2) 1.000 . Uani d ?
C1 0.2302(7) 0.0790(5) 0.2261(7) 0.037(2) 1.000 . Uani d ?
C2 0.3234(8) 0.0438(6) 0.1543(6) 0.038(2) 1.000 . Uani d ?
C3 0.4462(7) 0.0409(6) 0.2085(7) 0.044(2) 1.000 . Uani d ?
C4 0.5068(7) 0.0014(6) 0.3277(7) 0.047(3) 1.000 . Uani d ?
C5 0.4920(9) -0.1096(7) 0.3207(8) 0.063(3) 1.000 . Uani d ?
C6 0.380(1) -0.1374(7) 0.3245(8) 0.062(3) 1.000 . Uani d ?
C7 0.2689(9) -0.0748(7) 0.3376(8) 0.058(3) 1.000 . Uani d ?
C8 0.2424(8) 0.0456(6) 0.3502(7) 0.050(3) 1.000 . Uani d ?
C9 0.4316(6) 0.4713(5) 0.2240(7) 0.035(2) 1.000 . Uani d ?
C10 0.5183(7) 0.4646(6) 0.3328(7) 0.045(2) 1.000 . Uani d ?
C11 0.6153(8) 0.5172(7) 0.3586(8) 0.053(3) 1.000 . Uani d ?
C12 0.6275(8) 0.5760(7) 0.2798(8) 0.054(3) 1.000 . Uani d ?
C13 0.5430(8) 0.5826(6) 0.1729(7) 0.052(3) 1.000 . Uani d ?
C14 0.4464(7) 0.5305(6) 0.1446(7) 0.043(2) 1.000 . Uani d ?
C15 0.2012(6) 0.5170(6) 0.2980(6) 0.036(2) 1.000 . Uani d ?
C16 0.0971(7) 0.4961(6) 0.3219(8) 0.052(3) 1.000 . Uani d ?
C17 0.0214(8) 0.5755(7) 0.3903(8) 0.059(3) 1.000 . Uani d ?
C18 0.0504(9) 0.6714(7) 0.4361(8) 0.064(3) 1.000 . Uani d ?
C19 0.1549(10) 0.6916(7) 0.4169(9) 0.081(4) 1.000 . Uani d ?
C20 0.2283(8) 0.6161(6) 0.3463(8) 0.059(3) 1.000 . Uani d ?
C21 0.2100(7) 0.4313(6) 0.0432(7) 0.041(2) 1.000 . Uani d ?
C22 0.0966(7) 0.3825(6) 0.0109(7) 0.037(2) 1.000 . Uani d ?
C23 -0.0281(6) 0.2483(6) 0.0733(7) 0.036(2) 1.000 . Uani d ?
C24 -0.1286(7) 0.2396(7) -0.0250(8) 0.054(3) 1.000 . Uani d ?
C25 -0.2419(8) 0.2501(7) 0.0020(9) 0.061(3) 1.000 . Uani d ?
C26 -0.2597(8) 0.2743(8) 0.1223(9) 0.067(3) 1.000 . Uani d ?
C27 -0.1619(8) 0.2821(7) 0.2170(8) 0.063(3) 1.000 . Uani d ?
C28 -0.0456(7) 0.2674(6) 0.1945(7) 0.043(2) 1.000 . Uani d ?
C29 0.1244(7) 0.1606(6) -0.1088(6) 0.039(2) 1.000 . Uani d ?
C30 0.1620(8) 0.1888(7) -0.2051(8) 0.050(3) 1.000 . Uani d ?
C31 0.1660(8) 0.1201(8) -0.3169(8) 0.066(3) 1.000 . Uani d ?
C33 0.1005(9) -0.0049(7) -0.243(1) 0.075(4) 1.000 . Uani d ?
C32 0.1349(9) 0.0225(9) -0.3361(9) 0.079(4) 1.000 . Uani d ?
C34 0.0971(8) 0.0614(6) -0.1293(8) 0.052(3) 1.000 . Uani d ?
C35 0.4803(7) 0.2221(6) 0.3286(7) 0.043(2) 1.000 . Uani d ?
C36 0.2605(6) 0.2599(6) 0.3641(7) 0.033(2) 1.000 . Uani d ?
H1 0.1328 0.0833 0.1657 0.044 1.000 . Uiso c ?
H2 0.3005 0.0312 0.0653 0.046 1.000 . Uiso c ?
H3 0.5042 0.0243 0.1375 0.049 1.000 . Uiso c ?
H4A 0.5916 0.0052 0.3447 0.059 1.000 . Uiso c ?
H4B 0.4693 0.0451 0.3929 0.059 1.000 . Uiso c ?
H5A 0.5604 -0.1509 0.3612 0.083 1.000 . Uiso c ?
H5B 0.5115 -0.1514 0.2770 0.037 1.000 . Uiso c ?
H6 0.3624 -0.2177 0.2910 0.075 1.000 . Uiso c ?
H7 0.2107 -0.0944 0.3456 0.053 1.000 . Uiso c ?
H8A 0.3077 0.0730 0.4073 0.055 1.000 . Uiso c ?
H8B 0.1679 0.0751 0.3809 0.055 1.000 . Uiso c ?
H10 0.5100 0.4251 0.3895 0.051 1.000 . Uiso c ?
H11 0.6755 0.5085 0.4319 0.065 1.000 . Uiso c ?
H12 0.6932 0.6139 0.3003 0.063 1.000 . Uiso c ?
H13 0.5504 0.6248 0.1173 0.059 1.000 . Uiso c ?
H14 0.3895 0.5336 0.0687 0.050 1.000 . Uiso c ?
H16 0.0764 0.4291 0.2904 0.058 1.000 . Uiso c ?
H17 -0.0515 0.5606 0.4041 0.065 1.000 . Uiso c ?
H18 -0.0027 0.7237 0.4810 0.071 1.000 . Uiso c ?
H19 0.1777 0.7590 0.4535 0.090 1.000 . Uiso c ?
H20 0.2990 0.6313 0.3304 0.065 1.000 . Uiso c ?
H21A 0.1856 0.5059 0.0421 0.047 1.000 . Uiso c ?
H21B 0.2608 0.3998 -0.0163 0.047 1.000 . Uiso c ?
H22A 0.0645 0.3791 -0.0757 0.046 1.000 . Uiso c ?
H22B 0.0383 0.4265 0.0576 0.046 1.000 . Uiso c ?
H24 -0.1182 0.2282 -0.1085 0.069 1.000 . Uiso c ?
H25 -0.3094 0.2405 -0.0642 0.075 1.000 . Uiso c ?
H26 -0.3400 0.2860 0.1394 0.080 1.000 . Uiso c ?
H27 -0.1738 0.2977 0.3008 0.076 1.000 . Uiso c ?
H28 0.0223 0.2706 0.2620 0.052 1.000 . Uiso c ?
H30 0.1846 0.2578 -0.1921 0.058 1.000 . Uiso c ?
H31 0.1910 0.1398 -0.3822 0.077 1.000 . Uiso c ?
H33 0.0784 -0.0714 -0.2570 0.085 1.000 . Uiso c ?
H32 0.1365 -0.0262 -0.4137 0.090 1.000 . Uiso c ?
H34 0.0755 0.0388 -0.0643 0.058 1.000 . Uiso c ?

loop_
_atom_type_symbol
_atom_type_oxidation_number
_atom_type_number_in_cell
_atom_type_scat_dispersion_real
_atom_type_scat_dispersion_imag
_atom_type_scat_source
C 0 72 0.003 0.002
;International Tables for Crystallography
(1992, Vol. C, Tables 4.2.6.8 and 6.1.1.1)
;
H 0 70 0.000 0.000
;International Tables for Crystallography
(1992, Vol. C, Table 6.1.1.2)
;
Mo 0 2 -1.683 0.686
;International Tables for Crystallography
(1992, Vol. C, Tables 4.2.6.8 and 6.1.1.1)
;
O 0 4 0.011 0.006
;International Tables for Crystallography
(1992, Vol. C, Tables 4.2.6.8 and 6.1.1.1)
;
P 0 4 0.102 0.094
;International Tables for Crystallography
(1992, Vol. C, Tables 4.2.6.8 and 6.1.1.1)
;
Br 0 2 -0.290 2.459
;International Tables for Crystallography
(1992, Vol. C, Tables 4.2.6.8 and 6.1.1.1)
;

loop_
_geom_angle_atom_site_label_1
_geom_angle_atom_site_label_2
_geom_angle_atom_site_label_3
_geom_angle
_geom_angle_site_symmetry_1
_geom_angle_site_symmetry_2
_geom_angle_site_symmetry_3
_geom_angle_publ_flag
Br1 Mo1 P1 78.13(5) . . . yes
Br1 Mo1 P2 82.80(6) . . . yes
Br1 Mo1 C1 122.1(2) . . . yes
Br1 Mo1 C2 89.3(2) . . . yes
Br1 Mo1 C3 81.2(2) . . . yes
Br1 Mo1 C35 90.4(3) . . . yes
Br1 Mo1 C36 165.3(2) . . . yes
P1 Mo1 P2 76.85(6) . . . yes
P1 Mo1 C1 147.2(2) . . . yes
P1 Mo1 C2 161.3(2) . . . yes
P1 Mo1 C3 151.7(2) . . . yes
P1 Mo1 C35 92.0(2) . . . yes
P1 Mo1 C36 89.7(2) . . . yes
P2 Mo1 C1 80.4(2) . . . yes
P2 Mo1 C2 88.0(2) . . . yes
P2 Mo1 C3 119.4(2) . . . yes
P2 Mo1 C35 167.9(3) . . . yes
P2 Mo1 C36 102.5(2) . . . yes
C1 Mo1 C2 35.4(3) . . . yes
C1 Mo1 C3 61.0(3) . . . yes
C1 Mo1 C35 111.7(3) . . . yes
C1 Mo1 C36 72.5(3) . . . yes
C2 Mo1 C3 34.2(3) . . . yes
C2 Mo1 C35 102.1(3) . . . yes
C2 Mo1 C36 104.4(3) . . . yes
C3 Mo1 C35 69.0(3) . . . yes
C3 Mo1 C36 107.3(3) . . . yes
C35 Mo1 C36 81.8(3) . . . yes
Mo1 P1 C9 118.9(2) . . . yes
Mo1 P1 C15 120.7(3) . . . yes
Mo1 P1 C21 108.1(2) . . . yes
C9 P1 C15 100.9(3) . . . yes
C9 P1 C21 105.3(4) . . . yes
C15 P1 C21 100.7(3) . . . yes
Mo1 P2 C22 109.7(2) . . . yes
Mo1 P2 C23 121.8(3) . . . yes
Mo1 P2 C29 116.6(2) . . . yes
C22 P2 C23 99.3(3) . . . yes
C22 P2 C29 104.7(4) . . . yes
C23 P2 C29 102.3(3) . . . yes
Mo1 C1 C2 66.8(5) . . . yes
Mo1 C1 C8 121.8(5) . . . yes
Mo1 C1 H1 111.3 . . . no
C2 C1 C8 122.2(6) . . . yes
C2 C1 H1 112.9 . . . no
C8 C1 H1 113.8 . . . no
Mo1 C2 C1 77.8(4) . . . yes
Mo1 C2 C3 80.5(5) . . . yes
Mo1 C2 H2 105.0 . . . no
C1 C2 C3 121.9(6) . . . yes
C1 C2 H2 118.8 . . . no
C3 C2 H2 118.8 . . . no
Mo1 C3 C2 65.3(4) . . . yes
Mo1 C3 C4 121.3(5) . . . yes
Mo1 C3 H3 108.7 . . . no
C2 C3 C4 124.1(8) . . . yes
C2 C3 H3 111.8 . . . no
C4 C3 H3 115.6 . . . no
C3 C4 C5 112.1(6) . . . yes
C3 C4 H4A 108.7 . . . no
C3 C4 H4B 108.6 . . . no
C5 C4 H4A 110.3 . . . no
C5 C4 H4B 107.4 . . . no
H4A C4 H4B 109.7 . . . no
C4 C5 C6 124.0(8) . . . yes
C4 C5 H5A 113.9 . . . no
C4 C5 H5B 123.5 . . . no
C6 C5 H5A 112.6 . . . no
C6 C5 H5B 98.6 . . . no
H5A C5 H5B 73.0 . . . no
C5 C6 C7 130.2(9) . . . yes
C5 C6 H6 122.6 . . . no
C7 C6 H6 105.4 . . . no
C6 C7 C8 123.8(10) . . . yes
C6 C7 H7 125.7 . . . no
C8 C7 H7 110.3 . . . no
C1 C8 C7 112.2(6) . . . yes
C1 C8 H8A 108.4 . . . no
C1 C8 H8B 108.7 . . . no
C7 C8 H8A 108.7 . . . no
C7 C8 H8B 109.7 . . . no
H8A C8 H8B 109.3 . . . no
P1 C9 C10 118.9(7) . . . yes
P1 C9 C14 122.7(5) . . . yes
C10 C9 C14 118.0(7) . . . yes
C9 C10 C11 119.7(8) . . . yes
C9 C10 H10 119.8 . . . no
C11 C10 H10 120.5 . . . no
C10 C11 C12 121.4(7) . . . yes
C10 C11 H11 117.9 . . . no
C12 C11 H11 120.7 . . . no
C11 C12 C13 119.2(9) . . . yes
C11 C12 H12 120.5 . . . no
C13 C12 H12 120.3 . . . no
C12 C13 C14 120.5(9) . . . yes
C12 C13 H13 119.7 . . . no
C14 C13 H13 119.8 . . . no
C9 C14 C13 121.2(7) . . . yes
C9 C14 H14 118.9 . . . no
C13 C14 H14 120.0 . . . no
P1 C15 C16 119.2(5) . . . yes
P1 C15 C20 122.8(7) . . . yes
C16 C15 C20 117.9(7) . . . yes
C15 C16 C17 120.0(8) . . . yes
C15 C16 H16 119.8 . . . no
C17 C16 H16 120.1 . . . no
C16 C17 C18 120.6(9) . . . yes
C16 C17 H17 119.1 . . . no
C18 C17 H17 120.3 . . . no
C17 C18 C19 119.8(8) . . . yes
C17 C18 H18 118.9 . . . no
C19 C18 H18 121.3 . . . no
C18 C19 C20 120.5(9) . . . yes
C18 C19 H19 119.7 . . . no
C20 C19 H19 119.8 . . . no
C15 C20 C19 121.0(9) . . . yes
C15 C20 H20 118.7 . . . no
C19 C20 H20 120.3 . . . no
P1 C21 C22 109.9(6) . . . yes
P1 C21 H21A 109.1 . . . no
P1 C21 H21B 109.8 . . . no
C22 C21 H21A 109.0 . . . no
C22 C21 H21B 110.2 . . . no
H21A C21 H21B 108.7 . . . no
P2 C22 C21 114.2(5) . . . yes
P2 C22 H22A 108.0 . . . no
P2 C22 H22B 108.3 . . . no
C21 C22 H22A 108.1 . . . no
C21 C22 H22B 108.5 . . . no
H22A C22 H22B 109.7 . . . no
P2 C23 C24 120.8(7) . . . yes
P2 C23 C28 119.5(5) . . . yes
C24 C23 C28 119.4(7) . . . yes
C23 C24 C25 118.9(8) . . . yes
C23 C24 H24 120.2 . . . no
C25 C24 H24 120.9 . . . no
C24 C25 C26 121.4(8) . . . yes
C24 C25 H25 119.2 . . . no
C26 C25 H25 119.4 . . . no
C25 C26 C27 119.3(9) . . . yes
C25 C26 H26 120.3 . . . no
C27 C26 H26 120.4 . . . no
C26 C27 C28 121.4(9) . . . yes
C26 C27 H27 119.5 . . . no
C28 C27 H27 119.2 . . . no
C23 C28 C27 119.5(7) . . . yes
C23 C28 H28 120.3 . . . no
C27 C28 H28 120.2 . . . no
P2 C29 C30 121.3(6) . . . yes
P2 C29 C34 120.5(7) . . . yes
C30 C29 C34 118.0(7) . . . yes
C29 C30 C31 120.2(9) . . . yes
C29 C30 H30 119.7 . . . no
C31 C30 H30 120.1 . . . no
C30 C31 C32 120(1) . . . yes
C30 C31 H31 119.9 . . . no
C32 C31 H31 119.5 . . . no
C32 C33 C34 121.9(10) . . . yes
C32 C33 H33 119.0 . . . no
C34 C33 H33 119.1 . . . no
C31 C32 C33 119.1(9) . . . yes
C31 C32 H32 121.7 . . . no
C33 C32 H32 119.2 . . . no
C29 C34 C33 120.2(9) . . . yes
C29 C34 H34 119.8 . . . no
C33 C34 H34 120.0 . . . no
Mo1 C35 O1 179.6(8) . . . yes
Mo1 C36 O2 177.3(6) . . . yes

loop_
_geom_bond_atom_site_label_1
_geom_bond_atom_site_label_2
_geom_bond_distance
_geom_bond_site_symmetry_1
_geom_bond_site_symmetry_2
_geom_bond_publ_flag
Mo1 Br1 2.689(1) . . yes
Mo1 P1 2.554(2) . . yes
Mo1 P2 2.601(2) . . yes
Mo1 C1 2.385(9) . . yes
Mo1 C2 2.243(7) . . yes
Mo1 C3 2.437(7) . . yes
Mo1 C35 1.972(8) . . yes
Mo1 C36 1.925(8) . . yes
P1 C9 1.835(8) . . yes
P1 C15 1.845(7) . . yes
P1 C21 1.838(7) . . yes
P2 C22 1.843(8) . . yes
P2 C23 1.851(8) . . yes
P2 C29 1.822(7) . . yes
O1 C35 1.145(10) . . yes
O2 C36 1.165(10) . . yes
C1 C2 1.41(1) . . yes
C1 C8 1.53(1) . . yes
C1 H1 1.16 . . no
C2 C3 1.39(1) . . yes
C2 H2 0.96 . . no
C3 C4 1.51(1) . . yes
C3 H3 1.11 . . no
C4 C5 1.50(1) . . yes
C4 H4A 0.95 . . no
C4 H4B 0.94 . . no
C5 C6 1.42(2) . . yes
C5 H5A 0.93 . . no
C5 H5B 0.68 . . no
C6 C7 1.36(1) . . yes
C6 H6 1.09 . . no
C7 C8 1.53(1) . . yes
C7 H7 0.80 . . no
C8 H8A 0.95 . . no
C8 H8B 0.96 . . no
C9 C10 1.387(10) . . yes
C9 C14 1.38(1) . . yes
C10 C11 1.38(1) . . yes
C10 H10 0.95 . . no
C11 C12 1.36(1) . . yes
C11 H11 0.95 . . no
C12 C13 1.36(1) . . yes
C12 H12 0.95 . . no
C13 C14 1.37(1) . . yes
C13 H13 0.96 . . no
C14 H14 0.95 . . no
C15 C16 1.38(1) . . yes
C15 C20 1.37(1) . . yes
C16 C17 1.40(1) . . yes
C16 H16 0.94 . . no
C17 C18 1.34(1) . . yes
C17 H17 0.95 . . no
C18 C19 1.36(2) . . yes
C18 H18 0.94 . . no
C19 C20 1.37(1) . . yes
C19 H19 0.96 . . no
C20 H20 0.94 . . no
C21 C22 1.51(1) . . yes
C21 H21A 0.96 . . no
C21 H21B 0.95 . . no
C22 H22A 0.95 . . no
C22 H22B 0.95 . . no
C23 C24 1.399(10) . . yes
C23 C28 1.38(1) . . yes
C24 C25 1.37(1) . . yes
C24 H24 0.95 . . no
C25 C26 1.37(1) . . yes
C25 H25 0.95 . . no
C26 C27 1.35(1) . . yes
C26 H26 0.95 . . no
C27 C28 1.37(1) . . yes
C27 H27 0.95 . . no
C28 H28 0.95 . . no
C29 C30 1.41(1) . . yes
C29 C34 1.37(1) . . yes
C30 C31 1.37(1) . . yes
C30 H30 0.98 . . no
C31 C32 1.37(2) . . yes
C31 H31 0.96 . . no
C33 C32 1.35(2) . . yes
C33 C34 1.37(1) . . yes
C33 H33 0.94 . . no
C32 H32 0.95 . . no
C34 H34 0.95 . . no

loop_
_geom_contact_atom_site_label_1
_geom_contact_atom_site_label_2
_geom_contact_distance
_geom_contact_site_symmetry_1
_geom_contact_site_symmetry_2
_geom_contact_publ_flag
O1 C6 3.46(1) . 2_656 no
O1 C19 3.58(1) . 2_666 no
O2 C12 3.363(9) . 2_666 no
O2 C11 3.49(1) . 2_666 no
O2 C18 3.52(1) . 2_566 no
O2 C17 3.56(1) . 2_566 no
C13 C14 3.55(1) . 2_665 no
C14 C14 3.59(2) . 2_665 no
C18 C31 3.54(1) . 2_565 no
C22 C22 3.39(1) . 2_565 no

loop_
_geom_torsion_atom_site_label_1
_geom_torsion_atom_site_label_2
_geom_torsion_atom_site_label_3
_geom_torsion_atom_site_label_4
_geom_torsion_site_symmetry_1
_geom_torsion_site_symmetry_2
_geom_torsion_site_symmetry_3
_geom_torsion_site_symmetry_4
_geom_torsion
_geom_torsion_publ_flag
Mo1 P1 C9 C10 . . . . -55.3(6) no
Mo1 P1 C9 C14 . . . . 131.3(5) no
Mo1 P1 C15 C16 . . . . -36.1(7) no
Mo1 P1 C15 C20 . . . . 145.6(6) no
Mo1 P1 C21 C22 . . . . 50.0(5) no
Mo1 P2 C22 C21 . . . . 22.9(6) no
Mo1 P2 C23 C24 . . . . -165.1(6) no
Mo1 P2 C23 C28 . . . . 21.0(7) no
Mo1 P2 C29 C30 . . . . -91.6(6) no
Mo1 P2 C29 C34 . . . . 83.0(6) no
Mo1 C1 C2 C3 . . . . 70.6(7) no
Mo1 C1 C8 C7 . . . . -136.6(6) no
Mo1 C2 C1 C8 . . . . -114.0(7) no
Mo1 C2 C3 C4 . . . . 112.3(6) no
Mo1 C3 C2 C1 . . . . -69.1(7) no
Mo1 C3 C4 C5 . . . . 135.8(6) no
Br1 Mo1 P1 C9 . . . . -61.2(3) no
Br1 Mo1 P1 C15 . . . . 173.5(2) no
Br1 Mo1 P1 C21 . . . . 58.6(3) no
Br1 Mo1 P2 C22 . . . . -74.2(3) no
Br1 Mo1 P2 C23 . . . . 170.7(3) no
Br1 Mo1 P2 C29 . . . . 44.5(3) no
Br1 Mo1 C1 C2 . . . . 24.9(4) no
Br1 Mo1 C1 C8 . . . . 139.5(5) no
Br1 Mo1 C2 C1 . . . . -159.1(4) no
Br1 Mo1 C2 C3 . . . . 75.2(5) no
Br1 Mo1 C3 C2 . . . . -101.9(5) no
Br1 Mo1 C3 C4 . . . . 141.8(7) no
Br1 Mo1 C35 O1 . . . . 169(91) no
Br1 Mo1 C36 O2 . . . . -48(14) no
P1 Mo1 P2 C22 . . . . 5.2(3) no
P1 Mo1 P2 C23 . . . . -109.8(3) no
P1 Mo1 P2 C29 . . . . 123.9(3) no
P1 Mo1 C1 C2 . . . . 146.6(3) no
P1 Mo1 C1 C8 . . . . -98.8(6) no
P1 Mo1 C2 C1 . . . . -111.7(7) no
P1 Mo1 C2 C3 . . . . 122.6(6) no
P1 Mo1 C3 C2 . . . . -145.2(4) no
P1 Mo1 C3 C4 . . . . 98.5(8) no
P1 Mo1 C35 O1 . . . . 91(91) no
P1 Mo1 C36 O2 . . . . -82(13) no
P1 C9 C10 C11 . . . . -173.3(6) no
P1 C9 C14 C13 . . . . 172.6(6) no
P1 C15 C16 C17 . . . . -176.5(6) no
P1 C15 C20 C19 . . . . 178.7(7) no
P1 C21 C22 P2 . . . . -47.3(6) no
P2 Mo1 P1 C9 . . . . -146.5(3) no
P2 Mo1 P1 C15 . . . . 88.3(3) no
P2 Mo1 P1 C21 . . . . -26.6(3) no
P2 Mo1 C1 C2 . . . . 100.1(4) no
P2 Mo1 C1 C8 . . . . -145.3(5) no
P2 Mo1 C2 C1 . . . . -76.3(4) no
P2 Mo1 C2 C3 . . . . 158.0(5) no
P2 Mo1 C3 C2 . . . . -25.4(5) no
P2 Mo1 C3 C4 . . . . -141.7(6) no
P2 Mo1 C35 O1 . . . . 113(91) no
P2 Mo1 C36 O2 . . . . -158(13) no
P2 C23 C24 C25 . . . . -174.1(7) no
P2 C23 C28 C27 . . . . 171.2(7) no
P2 C29 C30 C31 . . . . 177.3(6) no
P2 C29 C34 C33 . . . . -178.2(6) no
O1 C35 Mo1 C1 . . . . -65(91) no
O1 C35 Mo1 C2 . . . . -101(91) no
O1 C35 Mo1 C3 . . . . -110(91) no
O1 C35 Mo1 C36 . . . . 1(91) no
O2 C36 Mo1 C1 . . . . 125(13) no
O2 C36 Mo1 C2 . . . . 110(13) no
O2 C36 Mo1 C3 . . . . 74(13) no
O2 C36 Mo1 C35 . . . . 9(13) no
C1 Mo1 P1 C9 . . . . 166.3(4) no
C1 Mo1 P1 C15 . . . . 41.0(4) no
C1 Mo1 P1 C21 . . . . -73.9(4) no
C1 Mo1 P2 C22 . . . . 161.4(3) no
C1 Mo1 P2 C23 . . . . 46.4(3) no
C1 Mo1 P2 C29 . . . . -79.9(4) no
C1 Mo1 C2 C3 . . . . -125.7(6) no
C1 Mo1 C3 C2 . . . . 32.5(5) no
C1 Mo1 C3 C4 . . . . -83.8(7) no
C1 C2 Mo1 C3 . . . . 125.7(6) no
C1 C2 Mo1 C35 . . . . 110.6(5) no
C1 C2 Mo1 C36 . . . . 26.1(4) no
C1 C2 C3 C4 . . . . 43(1) no
C1 C8 C7 C6 . . . . 75.0(10) no
C2 Mo1 P1 C9 . . . . -110.0(8) no
C2 Mo1 P1 C15 . . . . 124.8(8) no
C2 Mo1 P1 C21 . . . . 9.9(8) no
C2 Mo1 P2 C22 . . . . -163.8(3) no
C2 Mo1 P2 C23 . . . . 81.2(4) no
C2 Mo1 P2 C29 . . . . -45.1(4) no
C2 Mo1 C1 C8 . . . . 114.6(7) no
C2 Mo1 C3 C4 . . . . -116.3(9) no
C2 C1 Mo1 C3 . . . . -31.5(4) no
C2 C1 Mo1 C35 . . . . -80.1(5) no
C2 C1 Mo1 C36 . . . . -153.5(4) no
C2 C1 C8 C7 . . . . -55(1) no
C2 C3 Mo1 C35 . . . . 164.2(6) no
C2 C3 Mo1 C36 . . . . 90.4(5) no
C2 C3 C4 C5 . . . . 56.2(10) no
C3 Mo1 P1 C9 . . . . -17.4(5) no
C3 Mo1 P1 C15 . . . . -142.6(4) no
C3 Mo1 P1 C21 . . . . 102.5(5) no
C3 Mo1 P2 C22 . . . . -149.8(4) no
C3 Mo1 P2 C23 . . . . 95.1(4) no
C3 Mo1 P2 C29 . . . . -31.1(4) no
C3 Mo1 C1 C8 . . . . 83.2(6) no
C3 C2 Mo1 C35 . . . . -15.1(6) no
C3 C2 Mo1 C36 . . . . -99.6(5) no
C3 C2 C1 C8 . . . . -43(1) no
C3 C4 C5 C6 . . . . -73(1) no
C4 C3 Mo1 C35 . . . . 47.9(7) no
C4 C3 Mo1 C36 . . . . -25.9(7) no
C4 C5 C6 C7 . . . . -1(1) no
C5 C6 C7 C8 . . . . 0(1) no
C8 C1 Mo1 C35 . . . . 34.6(6) no
C8 C1 Mo1 C36 . . . . -38.8(5) no
C9 P1 Mo1 C35 . . . . 28.8(4) no
C9 P1 Mo1 C36 . . . . 110.6(3) no
C9 P1 C15 C16 . . . . -169.4(6) no
C9 P1 C15 C20 . . . . 12.4(7) no
C9 P1 C21 C22 . . . . 178.0(4) no
C9 C10 C11 C12 . . . . 0(1) no
C9 C14 C13 C12 . . . . 0(1) no
C10 C9 P1 C15 . . . . 79.1(6) no
C10 C9 P1 C21 . . . . -176.5(5) no
C10 C9 C14 C13 . . . . 0(1) no
C10 C11 C12 C13 . . . . 0(1) no
C11 C10 C9 C14 . . . . 0(1) no
C11 C12 C13 C14 . . . . 0(1) no
C14 C9 P1 C15 . . . . -94.4(6) no
C14 C9 P1 C21 . . . . 10.0(6) no
C15 P1 Mo1 C35 . . . . -96.5(4) no
C15 P1 Mo1 C36 . . . . -14.7(3) no
C15 P1 C21 C22 . . . . -77.5(5) no
C15 C16 C17 C18 . . . . -1(1) no
C15 C20 C19 C18 . . . . -2(1) no
C16 C15 P1 C21 . . . . 82.6(7) no
C16 C15 C20 C19 . . . . 0(1) no
C16 C17 C18 C19 . . . . 0(1) no
C17 C16 C15 C20 . . . . 1(1) no
C17 C18 C19 C20 . . . . 2(1) no
C20 C15 P1 C21 . . . . -95.7(7) no
C21 P1 Mo1 C35 . . . . 148.6(4) no
C21 P1 Mo1 C36 . . . . -129.6(3) no
C21 C22 P2 C23 . . . . 151.6(5) no
C21 C22 P2 C29 . . . . -102.9(5) no
C22 P2 Mo1 C35 . . . . -17(1) no
C22 P2 Mo1 C36 . . . . 91.9(4) no
C22 P2 C23 C24 . . . . 74.7(7) no
C22 P2 C23 C28 . . . . -99.2(7) no
C22 P2 C29 C30 . . . . 29.8(7) no
C22 P2 C29 C34 . . . . -155.6(6) no
C23 P2 Mo1 C35 . . . . -132(1) no
C23 P2 Mo1 C36 . . . . -23.1(4) no
C23 P2 C29 C30 . . . . 132.9(6) no
C23 P2 C29 C34 . . . . -52.4(7) no
C23 C24 C25 C26 . . . . 3(1) no
C23 C28 C27 C26 . . . . 2(1) no
C24 C23 P2 C29 . . . . -32.7(7) no
C24 C23 C28 C27 . . . . -2(1) no
C24 C25 C26 C27 . . . . -3(1) no
C25 C24 C23 C28 . . . . 0(1) no
C25 C26 C27 C28 . . . . 0(1) no
C28 C23 P2 C29 . . . . 153.4(6) no
C29 P2 Mo1 C35 . . . . 100(1) no
C29 P2 Mo1 C36 . . . . -149.4(4) no
C29 C30 C31 C32 . . . . 0(1) no
C29 C34 C33 C32 . . . . 2(1) no
C30 C29 C34 C33 . . . . -3(1) no
C30 C31 C32 C33 . . . . 0(1) no
C31 C30 C29 C34 . . . . 2(1) no
C31 C32 C33 C34 . . . . 0(1) no
